data_1100061
loop_
_publ_author_name
'He, M.'
'Li, H.'
'Chen, X.-L.'
'Xu, Y.-P.'
'Xu, T.'

_publ_section_title
;
 Li~2~AlB~5~O~10~
;
_journal_issue 9
_journal_name_full
;
 Acta Crystallographica, Section C: Crystal Structure Communications
;
_journal_page_first 1010
_journal_page_last 1011
_journal_paper_doi 10.1107/S0108270101006205
_journal_volume 57
_journal_year 2001
_chemical_formula_structural 'Li2 Al B5 O10'
_chemical_formula_sum 'Al B5 Li2 O10'
_chemical_name_systematic 'Lithium Aluminum Boron Oxide (2/1/5/10)'
_space_group_IT_number 14
_symmetry_cell_setting monoclinic
_symmetry_space_group_name_Hall '-P 2ybc'
_symmetry_space_group_name_H-M 'P 1 21/c 1'
_cell_angle_alpha 90
_cell_angle_beta 90.7020(10)
_cell_angle_gamma 90
_cell_formula_units_Z 4
_cell_length_a 7.0402(4)
_cell_length_b 14.9404(8)
_cell_length_c 7.0433(4)
_cell_volume 740.78(7)
_refine_ls_R_factor_all 0.034
_cod_duplicate_entry 2012178
_cod_depositor_comments
;
 Changing the _atom_site_type_symbol data item value for atom
 'Al' from 'Li3+' to 'Al3+'.

 Antanas Vaitkus,
 2017-01-11

The following automatic conversions were performed:
'_symmetry_cell_setting' value 'Monoclinic' changed to 'monoclinic'
according to '/home/saulius/struct/CIF-dictionaries/cif_core.dic'
dictionary named 'cif_core.dic' version 2.4.1 from 2010-06-29.

Automatic conversion script
Id: cif_fix_enum 1527 2010-12-29 10:47:43Z saulius 
;
_cod_original_sg_symbol_H-M 'P 21/c'
_cod_original_formula_sum 'Al Li2 B5 O10'
_cod_database_code 1100061

loop_
_symmetry_equiv_pos_as_xyz
x,y,z
-x,1/2+y,1/2-z
-x,-y,-z
+x,1/2-y,1/2+z

loop_
_atom_site_label
_atom_site_type_symbol
_atom_site_symmetry_multiplicity
_atom_site_Wyckoff_symbol
_atom_site_fract_x
_atom_site_fract_y
_atom_site_fract_z
_atom_site_occupancy
_atom_site_attached_hydrogens
_atom_site_calc_flag
Li1 Li1+ 4 e 0.10330(27) 0.17197(12) -0.00053(29) 1. 0 d
Li2 Li1+ 4 e 0.30626(31) 0.57076(13) 0.08541(28) 1. 0 d
Al Al3+ 4 e 0.14974(4) 0.37577(2) 0.03729(4) 1. 0 d
B1 B3+ 4 e -0.20982(15) 0.27914(7) -0.02048(15) 1. 0 d
B2 B3+ 4 e 0.20154(14) 0.47201(7) 0.40124(14) 1. 0 d
B3 B3+ 4 e 0.24323(14) 0.49977(7) -0.26461(14) 1. 0 d
B4 B3+ 4 e 0.45556(14) 0.24680(7) 0.00024(14) 1. 0 d
B5 B3+ 4 e 0.67924(15) 0.12016(6) -0.00738(16) 1. 0 d
O1 O2- 4 e -0.07948(10) 0.34515(5) -0.03203(10) 1. 0 d
O2 O2- 4 e 0.27404(10) 0.27577(5) 0.01353(10) 1. 0 d
O3 O2- 4 e 0.14951(11) 0.40908(5) 0.27338(10) 1. 0 d
O4 O2- 4 e 0.24280(11) 0.46799(5) -0.08301(10) 1. 0 d
O5 O2- 4 e 0.28242(10) 0.55170(4) 0.35823(10) 1. 0 d
O6 O2- 4 e 0.16369(10) 0.44861(4) 0.58969(10) 1. 0 d
O7 O2- 4 e 0.49563(10) 0.15948(4) 0.02629(11) 1. 0 d
O8 O2- 4 e -0.16799(10) 0.19115(5) 0.00542(10) 1. 0 d
O9 O2- 4 e -0.39874(10) 0.30678(4) -0.03956(10) 1. 0 d
O10 O2- 4 e 0.31935(10) 0.58014(5) -0.30375(10) 1. 0 d

loop_
_atom_type_symbol
_atom_type_oxidation_number
Li1+ 1.000
Al3+ 3.000
B3+ 3.000
O2- -2.000
